data_7101786
loop_
_publ_author_name
'le Roex, Tanya'
'Nassimbeni, Luigi R'
'Weber, Edwin'

_publ_section_title
;
 Clathrates with mixed guests.
;
_journal_issue 11
_journal_name_full 'Chemical communications (Cambridge, England)'
_journal_page_first 1124
_journal_page_last 1126
_journal_paper_doi 10.1039/b618782j
_journal_year 2007
_chemical_formula_moiety 'C38 H26 O2. 2(C4 H10 O)'
_chemical_formula_sum 'C46 H46 O4'
_chemical_formula_weight 662.83
_chemical_name_common
;9,9'(Biphenyl-4,4'-diyl)difluoren-9-ol.2(diethyl ether)
clathrate
;
_chemical_name_systematic
;
9,9'(Biphenyl-4,4'-diyl)difluoren-9-ol.2(diethyl ether) clathrate
;
_space_group_IT_number 14
_symmetry_cell_setting monoclinic
_symmetry_space_group_name_Hall '-P 2ybc'
_symmetry_space_group_name_H-M 'P 1 21/c 1'
_atom_sites_solution_hydrogens geom
_atom_sites_solution_primary direct
_atom_sites_solution_secondary difmap
_audit_creation_method SHELXL-97
_cell_angle_alpha 90.00
_cell_angle_beta 99.2690(10)
_cell_angle_gamma 90.00
_cell_formula_units_Z 4
_cell_length_a 7.5658(2)
_cell_length_b 32.1197(8)
_cell_length_c 15.3726(5)
_cell_measurement_reflns_used 29790
_cell_measurement_temperature 113(2)
_cell_measurement_theta_max 26.37
_cell_measurement_theta_min 1.02
_cell_volume 3686.94(18)
_computing_cell_refinement 'Collect (Nonius, 2000)'
_computing_data_collection 'Collect (Nonius, 2000)'
_computing_data_reduction 'Collect (Nonius, 2000)'
_computing_molecular_graphics 'XSEED, a graphical interface to SHELX (1999)'
_computing_publication_material 'SHELXL-97 (Sheldrick, 1997)'
_computing_structure_refinement 'SHELXL-97 (Sheldrick, 1997)'
_computing_structure_solution 'SHELXS-97 (Sheldrick, 1990)'
_diffrn_ambient_temperature 113(2)
_diffrn_measured_fraction_theta_full 0.966
_diffrn_measured_fraction_theta_max 0.966
_diffrn_measurement_device_type 'Nonius Kappa CCD'
_diffrn_measurement_method 'combination of phi and omega'
_diffrn_radiation_monochromator graphite
_diffrn_radiation_source 'fine-focus sealed tube'
_diffrn_radiation_type MoK\a
_diffrn_radiation_wavelength 0.71073
_diffrn_reflns_av_R_equivalents 0.1205
_diffrn_reflns_av_sigmaI/netI 0.2053
_diffrn_reflns_limit_h_max 9
_diffrn_reflns_limit_h_min -9
_diffrn_reflns_limit_k_max 39
_diffrn_reflns_limit_k_min -39
_diffrn_reflns_limit_l_max 19
_diffrn_reflns_limit_l_min -19
_diffrn_reflns_number 13168
_diffrn_reflns_theta_full 26.34
_diffrn_reflns_theta_max 26.34
_diffrn_reflns_theta_min 2.97
_exptl_absorpt_coefficient_mu 0.075
_exptl_absorpt_correction_type none
_exptl_crystal_colour colourless
_exptl_crystal_density_diffrn 1.194
_exptl_crystal_density_meas ?
_exptl_crystal_density_method .
_exptl_crystal_description 'clear needles'
_exptl_crystal_F_000 1416
_exptl_crystal_size_max 0.1
_exptl_crystal_size_mid 0.03
_exptl_crystal_size_min 0.02
_refine_diff_density_max 0.292
_refine_diff_density_min -0.282
_refine_diff_density_rms 0.072
_refine_ls_extinction_coef 0.0055(6)
_refine_ls_extinction_expression Fc^*^=kFc[1+0.001xFc^2^\l^3^/sin(2\q)]^-1/4^
_refine_ls_extinction_method SHELXL
_refine_ls_goodness_of_fit_ref 0.973
_refine_ls_hydrogen_treatment mixed
_refine_ls_matrix_type full
_refine_ls_number_parameters 464
_refine_ls_number_reflns 7260
_refine_ls_number_restraints 0
_refine_ls_restrained_S_all 0.973
_refine_ls_R_factor_all 0.2121
_refine_ls_R_factor_gt 0.0646
_refine_ls_shift/su_max 0.000
_refine_ls_shift/su_mean 0.000
_refine_ls_structure_factor_coef Fsqd
_refine_ls_weighting_details 'calc w=1/[\s^2^(Fo^2^)+(0.0589P)^2^+0.0000P] where P=(Fo^2^+2Fc^2^)/3'
_refine_ls_weighting_scheme calc
_refine_ls_wR_factor_gt 0.1148
_refine_ls_wR_factor_ref 0.1581
_reflns_number_gt 3033
_reflns_number_total 7260
_reflns_threshold_expression >2sigma(I)
_cod_data_source_file b618782j.txt
_cod_data_source_block H1.2Et2O
_cod_original_sg_symbol_H-M P21/c
_cod_database_code 7101786

loop_
_symmetry_equiv_pos_as_xyz
'x, y, z'
'-x, y+1/2, -z+1/2'
'-x, -y, -z'
'x, -y-1/2, z-1/2'

loop_
_atom_site_label
_atom_site_type_symbol
_atom_site_fract_x
_atom_site_fract_y
_atom_site_fract_z
_atom_site_U_iso_or_equiv
_atom_site_adp_type
_atom_site_occupancy
_atom_site_symmetry_multiplicity
_atom_site_calc_flag
_atom_site_refinement_flags
C1 C -0.0249(4) 0.40426(10) 0.6523(2) 0.0294(8) Uani 1 1 d .
H1 H 0.0145 0.3791 0.6815 0.035 Uiso 1 1 calc R
C2 C -0.0858(4) 0.40472(11) 0.5622(2) 0.0341(9) Uani 1 1 d .
H2 H -0.0876 0.3796 0.5293 0.041 Uiso 1 1 calc R
C3 C -0.1437(4) 0.44136(10) 0.5199(2) 0.0321(9) Uani 1 1 d .
H3 H -0.1855 0.4411 0.4582 0.039 Uiso 1 1 calc R
C4 C -0.1418(4) 0.47852(10) 0.5660(2) 0.0286(8) Uani 1 1 d .
H4 H -0.1825 0.5036 0.5364 0.034 Uiso 1 1 calc R
C5 C -0.0844(4) 0.55512(10) 0.7106(2) 0.0299(9) Uani 1 1 d .
H5 H -0.1307 0.5666 0.6546 0.036 Uiso 1 1 calc R
C6 C -0.0438(4) 0.58054(10) 0.7844(3) 0.0364(10) Uani 1 1 d .
H6 H -0.0621 0.6097 0.7787 0.044 Uiso 1 1 calc R
C7 C 0.0232(4) 0.56371(10) 0.8662(2) 0.0334(9) Uani 1 1 d .
H7 H 0.0488 0.5815 0.9160 0.040 Uiso 1 1 calc R
C8 C 0.0531(4) 0.52128(10) 0.8762(2) 0.0290(8) Uani 1 1 d .
H8 H 0.0994 0.5099 0.9323 0.035 Uiso 1 1 calc R
O9 O 0.2223(3) 0.43657(6) 0.82540(15) 0.0293(6) Uani 1 1 d .
C9 C 0.0390(4) 0.44880(9) 0.7975(2) 0.0223(8) Uani 1 1 d .
H9 H 0.302(5) 0.4541(12) 0.799(3) 0.075(14) Uiso 1 1 d .
C10 C -0.0743(4) 0.42436(9) 0.8525(2) 0.0229(8) Uani 1 1 d .
C11 C -0.0243(4) 0.38505(9) 0.8842(2) 0.0242(8) Uani 1 1 d .
H11 H 0.0826 0.3728 0.8710 0.029 Uiso 1 1 calc R
C12 C -0.1295(4) 0.36341(9) 0.9353(2) 0.0243(8) Uani 1 1 d .
H12 H -0.0938 0.3363 0.9557 0.029 Uiso 1 1 calc R
C13 C -0.2851(4) 0.38027(9) 0.9572(2) 0.0210(8) Uani 1 1 d .
C14 C -0.3390(4) 0.41906(9) 0.9213(2) 0.0268(8) Uani 1 1 d .
H14 H -0.4484 0.4308 0.9324 0.032 Uiso 1 1 calc R
C15 C -0.2356(4) 0.44058(9) 0.8700(2) 0.0263(8) Uani 1 1 d .
H15 H -0.2754 0.4669 0.8463 0.032 Uiso 1 1 calc R
C16 C -0.3890(4) 0.35904(9) 1.0180(2) 0.0216(8) Uani 1 1 d .
C17 C -0.3027(4) 0.33484(9) 1.0880(2) 0.0231(8) Uani 1 1 d .
H17 H -0.1766 0.3312 1.0950 0.028 Uiso 1 1 calc R
C18 C -0.3973(4) 0.31628(9) 1.1469(2) 0.0257(8) Uani 1 1 d .
H18 H -0.3355 0.3002 1.1941 0.031 Uiso 1 1 calc R
C19 C -0.5828(4) 0.32076(9) 1.1383(2) 0.0208(8) Uani 1 1 d .
C20 C -0.6691(4) 0.34462(9) 1.0695(2) 0.0224(8) Uani 1 1 d .
H20 H -0.7953 0.3480 1.0625 0.027 Uiso 1 1 calc R
C21 C -0.5740(4) 0.36383(9) 1.0102(2) 0.0258(8) Uani 1 1 d .
H21 H -0.6360 0.3804 0.9639 0.031 Uiso 1 1 calc R
O22 O -0.8688(3) 0.31029(6) 1.18338(15) 0.0258(6) Uani 1 1 d .
C22 C -0.6802(4) 0.30074(9) 1.2066(2) 0.0215(8) Uani 1 1 d .
C23 C -0.5876(4) 0.35576(10) 1.3300(2) 0.0264(8) Uani 1 1 d .
H23 H -0.6201 0.3785 1.2913 0.032 Uiso 1 1 calc R
C24 C -0.5212(4) 0.36264(11) 1.4184(2) 0.0342(9) Uani 1 1 d .
H24 H -0.5095 0.3903 1.4407 0.041 Uiso 1 1 calc R
C25 C -0.4719(4) 0.32912(12) 1.4742(2) 0.0379(9) Uani 1 1 d .
H25 H -0.4272 0.3341 1.5346 0.045 Uiso 1 1 calc R
C26 C -0.4868(4) 0.28867(11) 1.4432(2) 0.0334(9) Uani 1 1 d .
H26 H -0.4523 0.2659 1.4817 0.040 Uiso 1 1 calc R
C27 C -0.5473(4) 0.20225(11) 1.3265(3) 0.0351(9) Uani 1 1 d .
H27 H -0.4991 0.1951 1.3855 0.042 Uiso 1 1 calc R
C28 C -0.5863(4) 0.17170(10) 1.2629(3) 0.0395(10) Uani 1 1 d .
H28 H -0.5657 0.1433 1.2787 0.047 Uiso 1 1 calc R
C29 C -0.6549(4) 0.18180(10) 1.1764(3) 0.0346(9) Uani 1 1 d .
H29 H -0.6799 0.1604 1.1335 0.042 Uiso 1 1 calc R
C30 C -0.6876(4) 0.22343(9) 1.1521(2) 0.0293(9) Uani 1 1 d .
H30 H -0.7345 0.2305 1.0929 0.035 Uiso 1 1 calc R
C1A C -0.0227(4) 0.44118(9) 0.6989(2) 0.0229(8) Uani 1 1 d .
C4A C -0.0797(4) 0.47854(9) 0.6558(2) 0.0216(8) Uani 1 1 d .
C5A C -0.0557(4) 0.51242(9) 0.7206(2) 0.0233(8) Uani 1 1 d .
C8A C 0.0144(4) 0.49587(9) 0.8031(2) 0.0237(8) Uani 1 1 d .
C23A C -0.6057(4) 0.31550(9) 1.2994(2) 0.0217(8) Uani 1 1 d .
C26A C -0.5535(4) 0.28198(9) 1.3546(2) 0.0250(8) Uani 1 1 d .
C27A C -0.5797(4) 0.24341(9) 1.3025(2) 0.0246(8) Uani 1 1 d .
C30A C -0.6506(4) 0.25402(9) 1.2155(2) 0.0228(8) Uani 1 1 d .
O1G O 0.4448(3) 0.49079(6) 0.73699(14) 0.0289(6) Uani 1 1 d .
C1G C 0.4303(5) 0.53467(9) 0.7509(3) 0.0412(10) Uani 1 1 d .
H1GA H 0.3034 0.5434 0.7364 0.049 Uiso 1 1 calc R
H1GB H 0.4998 0.5500 0.7119 0.049 Uiso 1 1 calc R
C2G C 0.5006(5) 0.54451(12) 0.8449(3) 0.0608(13) Uani 1 1 d .
H2GB H 0.4388 0.5273 0.8832 0.091 Uiso 1 1 calc R
H2GA H 0.4798 0.5740 0.8561 0.091 Uiso 1 1 calc R
H2GC H 0.6293 0.5387 0.8571 0.091 Uiso 1 1 calc R
C3G C 0.4089(5) 0.48016(10) 0.6454(2) 0.0360(9) Uani 1 1 d .
H3GA H 0.4857 0.4969 0.6123 0.043 Uiso 1 1 calc R
H3GB H 0.2821 0.4861 0.6212 0.043 Uiso 1 1 calc R
C4G C 0.4470(5) 0.43458(11) 0.6359(2) 0.0457(10) Uani 1 1 d .
H4GA H 0.5730 0.4290 0.6593 0.069 Uiso 1 1 calc R
H4GB H 0.4223 0.4268 0.5735 0.069 Uiso 1 1 calc R
H4GC H 0.3704 0.4182 0.6688 0.069 Uiso 1 1 calc R
O5G O -1.0684(3) 0.26079(6) 1.28756(14) 0.0286(6) Uani 1 1 d .
C5G C -1.0278(4) 0.26438(10) 1.3810(2) 0.0376(9) Uani 1 1 d .
H5GA H -0.9117 0.2507 1.4026 0.045 Uiso 1 1 calc R
H5GB H -1.1216 0.2503 1.4083 0.045 Uiso 1 1 calc R
C6G C -1.0184(5) 0.30944(10) 1.4065(2) 0.0435(10) Uani 1 1 d .
H6GA H -0.9237 0.3231 1.3803 0.065 Uiso 1 1 calc R
H6GB H -0.9916 0.3118 1.4708 0.065 Uiso 1 1 calc R
H6GC H -1.1335 0.3228 1.3850 0.065 Uiso 1 1 calc R
C7G C -1.0810(4) 0.21830(9) 1.2588(2) 0.0310(9) Uani 1 1 d .
H7GA H -1.1595 0.2026 1.2928 0.037 Uiso 1 1 calc R
H7GB H -0.9608 0.2053 1.2692 0.037 Uiso 1 1 calc R
C8G C -1.1561(4) 0.21676(10) 1.1629(2) 0.0391(10) Uani 1 1 d .
H8GA H -1.2784 0.2278 1.1535 0.059 Uiso 1 1 calc R
H8GB H -1.1578 0.1879 1.1423 0.059 Uiso 1 1 calc R
H8GC H -1.0815 0.2336 1.1299 0.059 Uiso 1 1 calc R
H22 H -0.944(6) 0.2954(13) 1.222(3) 0.106(17) Uiso 1 1 d .

loop_
_atom_site_aniso_label
_atom_site_aniso_U_11
_atom_site_aniso_U_22
_atom_site_aniso_U_33
_atom_site_aniso_U_23
_atom_site_aniso_U_13
_atom_site_aniso_U_12
C1 0.031(2) 0.026(2) 0.033(2) -0.0021(17) 0.0107(17) -0.0001(15)
C2 0.040(2) 0.033(2) 0.031(2) -0.0088(19) 0.0077(18) -0.0006(17)
C3 0.037(2) 0.039(2) 0.022(2) -0.0037(19) 0.0084(17) -0.0029(17)
C4 0.0285(19) 0.028(2) 0.029(2) 0.0085(17) 0.0054(17) -0.0004(15)
C5 0.0252(19) 0.028(2) 0.035(2) 0.0033(18) 0.0013(17) 0.0002(15)
C6 0.028(2) 0.025(2) 0.054(3) 0.000(2) 0.0014(19) 0.0046(16)
C7 0.0237(19) 0.028(2) 0.047(3) -0.0155(19) 0.0017(18) 0.0005(16)
C8 0.0220(18) 0.038(2) 0.026(2) -0.0050(18) 0.0015(16) 0.0002(16)
O9 0.0248(14) 0.0311(14) 0.0320(15) 0.0066(11) 0.0042(11) -0.0005(11)
C9 0.0128(17) 0.0265(19) 0.026(2) 0.0025(16) -0.0009(15) 0.0016(14)
C10 0.0267(19) 0.0216(18) 0.021(2) 0.0008(15) 0.0053(15) -0.0033(15)
C11 0.0237(18) 0.0231(19) 0.027(2) -0.0034(16) 0.0071(16) -0.0023(14)
C12 0.031(2) 0.0196(17) 0.022(2) -0.0033(16) 0.0020(16) 0.0005(15)
C13 0.0220(18) 0.0217(18) 0.0196(19) 0.0003(15) 0.0043(15) -0.0011(15)
C14 0.0183(18) 0.030(2) 0.032(2) 0.0061(17) 0.0029(16) 0.0026(15)
C15 0.0236(19) 0.0242(19) 0.031(2) 0.0080(16) 0.0041(16) 0.0043(15)
C16 0.0253(19) 0.0188(17) 0.021(2) -0.0007(15) 0.0053(15) 0.0010(14)
C17 0.0228(18) 0.0230(18) 0.025(2) 0.0011(16) 0.0064(16) -0.0001(15)
C18 0.024(2) 0.0268(18) 0.025(2) 0.0034(17) 0.0007(16) 0.0021(15)
C19 0.0267(19) 0.0160(17) 0.0194(19) -0.0003(15) 0.0031(15) -0.0002(14)
C20 0.0206(18) 0.0219(17) 0.025(2) -0.0030(16) 0.0036(16) -0.0004(14)
C21 0.028(2) 0.0242(18) 0.024(2) 0.0037(16) 0.0008(16) 0.0007(15)
O22 0.0200(13) 0.0276(13) 0.0298(14) 0.0018(11) 0.0044(11) 0.0021(10)
C22 0.0188(18) 0.0231(18) 0.022(2) 0.0031(15) 0.0018(15) 0.0019(14)
C23 0.0242(19) 0.031(2) 0.025(2) -0.0017(17) 0.0069(16) -0.0013(15)
C24 0.032(2) 0.038(2) 0.033(2) -0.009(2) 0.0075(17) -0.0001(17)
C25 0.031(2) 0.056(3) 0.027(2) -0.002(2) 0.0062(17) -0.0036(18)
C26 0.027(2) 0.042(2) 0.030(2) 0.0098(19) 0.0024(17) 0.0023(17)
C27 0.031(2) 0.035(2) 0.041(3) 0.015(2) 0.0076(18) 0.0032(17)
C28 0.043(2) 0.024(2) 0.054(3) 0.008(2) 0.017(2) 0.0034(17)
C29 0.034(2) 0.028(2) 0.047(3) -0.0030(19) 0.0214(19) -0.0006(16)
C30 0.0278(19) 0.025(2) 0.037(2) 0.0047(19) 0.0094(16) 0.0026(15)
C1A 0.0217(18) 0.0235(19) 0.024(2) -0.0012(16) 0.0052(15) -0.0023(14)
C4A 0.0167(17) 0.0262(19) 0.023(2) -0.0006(17) 0.0064(15) -0.0023(14)
C5A 0.0213(18) 0.0212(19) 0.028(2) -0.0001(17) 0.0074(16) -0.0008(14)
C8A 0.0236(18) 0.0237(19) 0.024(2) -0.0005(17) 0.0044(16) -0.0041(14)
C23A 0.0196(18) 0.0252(19) 0.021(2) 0.0022(16) 0.0038(15) -0.0012(14)
C26A 0.0208(18) 0.031(2) 0.024(2) 0.0022(17) 0.0048(15) -0.0006(15)
C27A 0.0183(17) 0.0253(19) 0.033(2) 0.0081(17) 0.0122(16) 0.0027(14)
C30A 0.0217(18) 0.0212(19) 0.026(2) 0.0037(16) 0.0045(16) 0.0026(14)
O1G 0.0294(13) 0.0237(13) 0.0331(16) 0.0008(11) 0.0032(11) 0.0005(10)
C1G 0.036(2) 0.020(2) 0.070(3) -0.003(2) 0.017(2) -0.0002(16)
C2G 0.038(2) 0.056(3) 0.088(4) -0.038(3) 0.009(2) -0.001(2)
C3G 0.038(2) 0.046(2) 0.026(2) 0.0040(19) 0.0118(18) -0.0003(18)
C4G 0.039(2) 0.052(3) 0.049(3) -0.016(2) 0.0159(19) -0.0070(19)
O5G 0.0342(13) 0.0255(13) 0.0266(15) 0.0012(11) 0.0063(11) 0.0006(10)
C5G 0.037(2) 0.048(2) 0.030(2) 0.0004(19) 0.0110(18) 0.0045(18)
C6G 0.042(2) 0.050(2) 0.042(3) -0.010(2) 0.0159(19) -0.0043(18)
C7G 0.0279(19) 0.0211(19) 0.044(3) 0.0014(17) 0.0066(18) -0.0019(15)
C8G 0.036(2) 0.034(2) 0.046(3) -0.0088(19) 0.0008(19) 0.0008(16)

loop_
_atom_type_symbol
_atom_type_description
_atom_type_scat_dispersion_real
_atom_type_scat_dispersion_imag
_atom_type_scat_source
C C 0.0033 0.0016 'International Tables Vol C Tables 4.2.6.8 and 6.1.1.4'
H H 0.0000 0.0000 'International Tables Vol C Tables 4.2.6.8 and 6.1.1.4'
O O 0.0106 0.0060 'International Tables Vol C Tables 4.2.6.8 and 6.1.1.4'

loop_
_geom_angle_atom_site_label_1
_geom_angle_atom_site_label_2
_geom_angle_atom_site_label_3
_geom_angle
C1A C1 C2 118.8(3)
C3 C2 C1 120.5(3)
C2 C3 C4 121.1(3)
C4A C4 C3 118.9(3)
C6 C5 C5A 118.5(3)
C7 C6 C5 120.7(3)
C8 C7 C6 120.8(3)
C8A C8 C7 118.8(3)
O9 C9 C10 107.3(2)
O9 C9 C8A 111.9(2)
C10 C9 C8A 113.3(3)
O9 C9 C1A 112.1(2)
C10 C9 C1A 111.1(2)
C8A C9 C1A 101.2(2)
C11 C10 C15 118.1(3)
C11 C10 C9 121.4(3)
C15 C10 C9 120.4(3)
C10 C11 C12 120.4(3)
C13 C12 C11 121.9(3)
C12 C13 C14 117.3(3)
C12 C13 C16 122.1(3)
C14 C13 C16 120.6(3)
C15 C14 C13 121.0(3)
C14 C15 C10 121.2(3)
C21 C16 C17 117.7(3)
C21 C16 C13 121.5(3)
C17 C16 C13 120.8(3)
C18 C17 C16 121.2(3)
C17 C18 C19 120.9(3)
C20 C19 C18 118.3(3)
C20 C19 C22 122.8(3)
C18 C19 C22 118.9(3)
C19 C20 C21 121.1(3)
C20 C21 C16 120.8(3)
O22 C22 C19 108.0(2)
O22 C22 C30A 110.9(2)
C19 C22 C30A 113.6(3)
O22 C22 C23A 111.5(2)
C19 C22 C23A 111.6(2)
C30A C22 C23A 101.3(2)
C23A C23 C24 119.0(3)
C23 C24 C25 120.0(3)
C26 C25 C24 121.1(3)
C25 C26 C26A 118.6(3)
C28 C27 C27A 118.7(3)
C27 C28 C29 121.1(3)
C28 C29 C30 120.2(3)
C30A C30 C29 119.0(3)
C1 C1A C4A 120.7(3)
C1 C1A C9 128.7(3)
C4A C1A C9 110.6(3)
C4 C4A C1A 119.9(3)
C4 C4A C5A 131.5(3)
C1A C4A C5A 108.6(3)
C5 C5A C8A 120.2(3)
C5 C5A C4A 131.0(3)
C8A C5A C4A 108.8(3)
C8 C8A C5A 120.9(3)
C8 C8A C9 128.3(3)
C5A C8A C9 110.9(3)
C23 C23A C26A 121.1(3)
C23 C23A C22 127.9(3)
C26A C23A C22 111.0(3)
C23A C26A C26 120.1(3)
C23A C26A C27A 108.6(3)
C26 C26A C27A 131.2(3)
C27 C27A C30A 120.8(3)
C27 C27A C26A 131.0(3)
C30A C27A C26A 108.2(3)
C30 C30A C27A 120.3(3)
C30 C30A C22 128.9(3)
C27A C30A C22 110.8(3)
C3G O1G C1G 112.0(2)
O1G C1G C2G 109.2(3)
O1G C3G C4G 108.5(3)
C5G O5G C7G 112.4(2)
O5G C5G C6G 109.6(3)
O5G C7G C8G 109.4(2)

loop_
_geom_bond_atom_site_label_1
_geom_bond_atom_site_label_2
_geom_bond_distance
C1 C1A 1.384(4)
C1 C2 1.388(4)
C2 C3 1.381(4)
C3 C4 1.387(4)
C4 C4A 1.385(4)
C5 C6 1.391(4)
C5 C5A 1.393(4)
C6 C7 1.388(4)
C7 C8 1.386(4)
C8 C8A 1.381(4)
O9 C9 1.439(3)
C9 C10 1.516(4)
C9 C8A 1.528(4)
C9 C1A 1.532(4)
C10 C11 1.384(4)
C10 C15 1.393(4)
C11 C12 1.391(4)
C12 C13 1.385(4)
C13 C14 1.397(4)
C13 C16 1.481(4)
C14 C15 1.382(4)
C16 C21 1.394(4)
C16 C17 1.401(4)
C17 C18 1.377(4)
C18 C19 1.395(4)
C19 C20 1.382(4)
C19 C22 1.519(4)
C20 C21 1.393(4)
O22 C22 1.446(3)
C22 C30A 1.520(4)
C22 C23A 1.523(4)
C23 C23A 1.376(4)
C23 C24 1.387(4)
C24 C25 1.390(4)
C25 C26 1.382(4)
C26 C26A 1.391(4)
C27 C28 1.383(5)
C27 C27A 1.384(4)
C28 C29 1.385(5)
C29 C30 1.399(4)
C30 C30A 1.380(4)
C1A C4A 1.404(4)
C4A C5A 1.466(4)
C5A C8A 1.399(4)
C23A C26A 1.388(4)
C26A C27A 1.471(4)
C27A C30A 1.400(4)
O1G C3G 1.432(4)
O1G C1G 1.432(3)
C1G C2G 1.491(5)
C3G C4G 1.504(4)
O5G C5G 1.424(4)
O5G C7G 1.433(3)
C5G C6G 1.498(4)
C7G C8G 1.494(4)

loop_
_geom_hbond_atom_site_label_D
_geom_hbond_atom_site_label_H
_geom_hbond_atom_site_label_A
_geom_hbond_distance_DH
_geom_hbond_distance_HA
_geom_hbond_distance_DA
_geom_hbond_angle_DHA
O9 H9 O1G 0.96(4) 1.95(4) 2.907(3) 175(3)
O22 H22 O5G 1.01(5) 1.86(5) 2.855(3) 171(4)

loop_
_geom_torsion_atom_site_label_1
_geom_torsion_atom_site_label_2
_geom_torsion_atom_site_label_3
_geom_torsion_atom_site_label_4
_geom_torsion
C1A C1 C2 C3 -0.2(5)
C1 C2 C3 C4 0.3(5)
C2 C3 C4 C4A 0.3(5)
C5A C5 C6 C7 -0.3(5)
C5 C6 C7 C8 0.7(5)
C6 C7 C8 C8A -0.3(5)
O9 C9 C10 C11 -30.2(4)
C8A C9 C10 C11 -154.2(3)
C1A C9 C10 C11 92.7(3)
O9 C9 C10 C15 152.0(3)
C8A C9 C10 C15 27.9(4)
C1A C9 C10 C15 -85.2(3)
C15 C10 C11 C12 -2.7(4)
C9 C10 C11 C12 179.4(3)
C10 C11 C12 C13 -0.9(4)
C11 C12 C13 C14 3.9(4)
C11 C12 C13 C16 -174.4(3)
C12 C13 C14 C15 -3.4(4)
C16 C13 C14 C15 175.0(3)
C13 C14 C15 C10 -0.1(5)
C11 C10 C15 C14 3.2(4)
C9 C10 C15 C14 -178.8(3)
C12 C13 C16 C21 -149.9(3)
C14 C13 C16 C21 31.8(4)
C12 C13 C16 C17 33.0(4)
C14 C13 C16 C17 -145.3(3)
C21 C16 C17 C18 0.3(4)
C13 C16 C17 C18 177.5(3)
C16 C17 C18 C19 0.5(5)
C17 C18 C19 C20 -0.5(4)
C17 C18 C19 C22 -178.2(3)
C18 C19 C20 C21 -0.1(4)
C22 C19 C20 C21 177.4(3)
C19 C20 C21 C16 0.9(4)
C17 C16 C21 C20 -0.9(4)
C13 C16 C21 C20 -178.1(3)
C20 C19 C22 O22 1.8(4)
C18 C19 C22 O22 179.4(2)
C20 C19 C22 C30A 125.3(3)
C18 C19 C22 C30A -57.2(4)
C20 C19 C22 C23A -121.0(3)
C18 C19 C22 C23A 56.5(3)
C23A C23 C24 C25 0.9(5)
C23 C24 C25 C26 0.3(5)
C24 C25 C26 C26A -0.3(5)
C27A C27 C28 C29 0.6(5)
C27 C28 C29 C30 -0.6(5)
C28 C29 C30 C30A -0.1(5)
C2 C1 C1A C4A -0.5(4)
C2 C1 C1A C9 -179.5(3)
O9 C9 C1A C1 57.9(4)
C10 C9 C1A C1 -62.1(4)
C8A C9 C1A C1 177.3(3)
O9 C9 C1A C4A -121.2(3)
C10 C9 C1A C4A 118.8(3)
C8A C9 C1A C4A -1.8(3)
C3 C4 C4A C1A -1.0(4)
C3 C4 C4A C5A 177.5(3)
C1 C1A C4A C4 1.1(4)
C9 C1A C4A C4 -179.7(3)
C1 C1A C4A C5A -177.7(3)
C9 C1A C4A C5A 1.5(3)
C6 C5 C5A C8A -0.7(4)
C6 C5 C5A C4A -177.8(3)
C4 C4A C5A C5 -1.8(5)
C1A C4A C5A C5 176.9(3)
C4 C4A C5A C8A -179.1(3)
C1A C4A C5A C8A -0.5(3)
C7 C8 C8A C5A -0.7(5)
C7 C8 C8A C9 178.8(3)
C5 C5A C8A C8 1.2(4)
C4A C5A C8A C8 178.9(3)
C5 C5A C8A C9 -178.4(3)
C4A C5A C8A C9 -0.7(3)
O9 C9 C8A C8 -58.5(4)
C10 C9 C8A C8 63.0(4)
C1A C9 C8A C8 -178.1(3)
O9 C9 C8A C5A 121.1(3)
C10 C9 C8A C5A -117.5(3)
C1A C9 C8A C5A 1.5(3)
C24 C23 C23A C26A -2.1(4)
C24 C23 C23A C22 178.0(3)
O22 C22 C23A C23 -65.9(4)
C19 C22 C23A C23 55.0(4)
C30A C22 C23A C23 176.2(3)
O22 C22 C23A C26A 114.2(3)
C19 C22 C23A C26A -124.9(3)
C30A C22 C23A C26A -3.8(3)
C23 C23A C26A C26 2.1(4)
C22 C23A C26A C26 -178.0(3)
C23 C23A C26A C27A -177.0(3)
C22 C23A C26A C27A 3.0(3)
C25 C26 C26A C23A -0.8(5)
C25 C26 C26A C27A 177.9(3)
C28 C27 C27A C30A 0.0(5)
C28 C27 C27A C26A 179.5(3)
C23A C26A C27A C27 179.6(3)
C26 C26A C27A C27 0.7(6)
C23A C26A C27A C30A -0.8(3)
C26 C26A C27A C30A -179.7(3)
C29 C30 C30A C27A 0.7(4)
C29 C30 C30A C22 -177.6(3)
C27 C27A C30A C30 -0.6(5)
C26A C27A C30A C30 179.7(3)
C27 C27A C30A C22 178.0(3)
C26A C27A C30A C22 -1.7(3)
O22 C22 C30A C30 63.3(4)
C19 C22 C30A C30 -58.6(4)
C23A C22 C30A C30 -178.3(3)
O22 C22 C30A C27A -115.2(3)
C19 C22 C30A C27A 123.0(3)
C23A C22 C30A C27A 3.2(3)
C3G O1G C1G C2G -169.9(3)
C1G O1G C3G C4G 173.7(2)
C7G O5G C5G C6G -179.5(3)
C5G O5G C7G C8G 169.7(3)

loop_
_cod_related_entry_id
_cod_related_entry_database
_cod_related_entry_code
1 ChemSpider 21117801
